data_7029422
loop_
_publ_author_name
'Yap, Jeanette See Leng'
'Li, Bin Bin'
'Wong, Jonathan'
'Li, Yongxin'
'Pullarkat, Sumod A.'
'Leung, Pak-Hing'

_publ_section_title
;
 Development of a novel chiral palladacycle and its application in
 asymmetric hydrophosphination reaction.
;
_journal_issue 15
_journal_name_full 'Dalton transactions (Cambridge, England : 2003)'
_journal_page_first 5777
_journal_page_last 5784
_journal_paper_doi 10.1039/c4dt00062e
_journal_volume 43
_journal_year 2014
_chemical_absolute_configuration ad
_chemical_formula_moiety 'C15 H20 Cl2 N2 O2 Pd'
_chemical_formula_sum 'C15 H20 Cl2 N2 O2 Pd'
_chemical_formula_weight 437.63
_chemical_name_systematic
; 
 ? 
;
_space_group_IT_number 76
_symmetry_cell_setting tetragonal
_symmetry_space_group_name_Hall 'P 4w'
_symmetry_space_group_name_H-M 'P 41'
_atom_sites_solution_hydrogens geom
_atom_sites_solution_primary direct
_atom_sites_solution_secondary difmap
_audit_creation_method SHELXL-97
_cell_angle_alpha 90.00
_cell_angle_beta 90.00
_cell_angle_gamma 90.00
_cell_formula_units_Z 4
_cell_length_a 8.8546(3)
_cell_length_b 8.8546(3)
_cell_length_c 22.2760(9)
_cell_measurement_reflns_used 5262
_cell_measurement_temperature 103(2)
_cell_measurement_theta_max 31.03
_cell_measurement_theta_min 2.48
_cell_volume 1746.53(11)
_computing_cell_refinement 'Bruker SAINT'
_computing_data_collection 'Bruker APEX2'
_computing_data_reduction 'Bruker SAINT'
_computing_molecular_graphics 'Bruker SHELXTL'
_computing_publication_material 'Bruker SHELXTL'
_computing_structure_refinement 'SHELXL-97 (Sheldrick, 2008)'
_computing_structure_solution 'SHELXS-97 (Sheldrick, 2008)'
_diffrn_ambient_temperature 103(2)
_diffrn_measured_fraction_theta_full 0.997
_diffrn_measured_fraction_theta_max 0.997
_diffrn_measurement_device_type 'Bruker APEX-II CCD'
_diffrn_measurement_method '\f and \w scans'
_diffrn_radiation_monochromator graphite
_diffrn_radiation_source 'fine-focus sealed tube'
_diffrn_radiation_type MoK\a
_diffrn_radiation_wavelength 0.71073
_diffrn_reflns_av_R_equivalents 0.0389
_diffrn_reflns_av_sigmaI/netI 0.0573
_diffrn_reflns_limit_h_max 11
_diffrn_reflns_limit_h_min -12
_diffrn_reflns_limit_k_max 12
_diffrn_reflns_limit_k_min -11
_diffrn_reflns_limit_l_max 32
_diffrn_reflns_limit_l_min -27
_diffrn_reflns_number 12460
_diffrn_reflns_theta_full 31.09
_diffrn_reflns_theta_max 31.09
_diffrn_reflns_theta_min 2.30
_exptl_absorpt_coefficient_mu 1.375
_exptl_absorpt_correction_T_max 0.8308
_exptl_absorpt_correction_T_min 0.6092
_exptl_absorpt_correction_type multi-scan
_exptl_absorpt_process_details sadabs
_exptl_crystal_colour yellow
_exptl_crystal_density_diffrn 1.664
_exptl_crystal_density_method 'not measured'
_exptl_crystal_description block
_exptl_crystal_F_000 880
_exptl_crystal_size_max 0.40
_exptl_crystal_size_mid 0.20
_exptl_crystal_size_min 0.14
_refine_diff_density_max 0.352
_refine_diff_density_min -0.458
_refine_diff_density_rms 0.089
_refine_ls_abs_structure_details 'Flack H D (1983), Acta Cryst. A39, 876-881'
_refine_ls_abs_structure_Flack -0.04(2)
_refine_ls_extinction_method none
_refine_ls_goodness_of_fit_ref 1.036
_refine_ls_hydrogen_treatment constr
_refine_ls_matrix_type full
_refine_ls_number_parameters 202
_refine_ls_number_reflns 5319
_refine_ls_number_restraints 1
_refine_ls_restrained_S_all 1.036
_refine_ls_R_factor_all 0.0343
_refine_ls_R_factor_gt 0.0307
_refine_ls_shift/su_max 0.001
_refine_ls_shift/su_mean 0.000
_refine_ls_structure_factor_coef Fsqd
_refine_ls_weighting_details 'calc w=1/[\s^2^(Fo^2^)+(0.0174P)^2^+0.0637P] where P=(Fo^2^+2Fc^2^)/3'
_refine_ls_weighting_scheme calc
_refine_ls_wR_factor_gt 0.0593
_refine_ls_wR_factor_ref 0.0608
_reflns_number_gt 4944
_reflns_number_total 5319
_reflns_threshold_expression >2sigma(I)
_cod_data_source_file c4dt00062e2.cif
_cod_data_source_block RSS8
_cod_depositor_comments
;
The following automatic conversions were performed:

'_symmetry_cell_setting' value 'Tetragonal' changed to 'tetragonal'
according to
/usr/data/users/saulius/crontab/automatic-downloads/current/RSC/lib/dictionaries/cif_core.dic
dictionary named 'cif_core.dic' version 2.4.2 from 2011-04-26.

Automatic conversion script
Id: cif_fix_values 2281 2013-09-26 08:29:07Z andrius 
;
_cod_original_sg_symbol_H-M P4(1)
_cod_database_code 7029422

loop_
_symmetry_equiv_pos_as_xyz
'x, y, z'
'-x, -y, z+1/2'
'-y, x, z+1/4'
'y, -x, z+3/4'

loop_
_atom_site_label
_atom_site_type_symbol
_atom_site_fract_x
_atom_site_fract_y
_atom_site_fract_z
_atom_site_U_iso_or_equiv
_atom_site_adp_type
_atom_site_occupancy
_atom_site_symmetry_multiplicity
_atom_site_calc_flag
_atom_site_refinement_flags
Pd1 Pd 0.80933(2) 0.36614(2) 0.090735(9) 0.00933(5) Uani 1 1 d .
C1 C 0.7857(3) 0.5363(3) 0.03224(12) 0.0105(5) Uani 1 1 d .
C2 C 0.8658(3) 0.5769(3) -0.01951(13) 0.0127(5) Uani 1 1 d .
C3 C 0.8327(3) 0.7042(3) -0.05354(13) 0.0181(6) Uani 1 1 d .
H3 H 0.8912 0.7267 -0.0881 0.022 Uiso 1 1 calc R
C4 C 0.7162(4) 0.7974(3) -0.03739(14) 0.0205(6) Uani 1 1 d .
H4 H 0.6927 0.8845 -0.0605 0.025 Uiso 1 1 calc R
C5 C 0.6333(3) 0.7616(3) 0.01333(13) 0.0178(6) Uani 1 1 d .
C6 C 0.6667(3) 0.6353(3) 0.04804(12) 0.0126(5) Uani 1 1 d .
C7 C 0.5765(3) 0.5963(3) 0.10321(11) 0.0110(5) Uani 1 1 d .
H7 H 0.5476 0.6918 0.1242 0.013 Uiso 1 1 calc R
C8 C 0.4329(3) 0.5085(4) 0.08751(14) 0.0212(6) Uani 1 1 d .
H8A H 0.3757 0.5638 0.0569 0.032 Uiso 1 1 calc R
H8B H 0.3707 0.4967 0.1236 0.032 Uiso 1 1 calc R
H8C H 0.4603 0.4086 0.0720 0.032 Uiso 1 1 calc R
C9 C 0.5976(4) 0.4245(3) 0.19086(13) 0.0199(6) Uani 1 1 d .
H9A H 0.6699 0.3765 0.2182 0.030 Uiso 1 1 calc R
H9B H 0.5337 0.3469 0.1724 0.030 Uiso 1 1 calc R
H9C H 0.5343 0.4954 0.2134 0.030 Uiso 1 1 calc R
C10 C 0.7852(4) 0.6143(3) 0.17389(14) 0.0190(6) Uani 1 1 d .
H10A H 0.7278 0.6773 0.2019 0.029 Uiso 1 1 calc R
H10B H 0.8345 0.6787 0.1440 0.029 Uiso 1 1 calc R
H10C H 0.8620 0.5572 0.1960 0.029 Uiso 1 1 calc R
C11 C 0.8769(3) 0.0698(3) 0.13741(12) 0.0129(5) Uani 1 1 d .
C12 C 0.9177(3) 0.0608(3) 0.07078(12) 0.0137(6) Uani 1 1 d .
H12 H 0.8309 0.0175 0.0477 0.016 Uiso 1 1 calc R
C13 C 1.0605(3) -0.0305(3) 0.05796(13) 0.0187(6) Uani 1 1 d .
H13A H 1.0516 -0.0851 0.0193 0.022 Uiso 1 1 calc R
H13B H 1.0795 -0.1046 0.0904 0.022 Uiso 1 1 calc R
C14 C 1.1884(3) 0.0880(4) 0.05516(14) 0.0209(6) Uani 1 1 d .
H14A H 1.2667 0.0666 0.0858 0.025 Uiso 1 1 calc R
H14B H 1.2363 0.0888 0.0150 0.025 Uiso 1 1 calc R
C15 C 1.1104(3) 0.2386(4) 0.06789(14) 0.0163(6) Uani 1 1 d .
H15A H 1.1156 0.2635 0.1112 0.020 Uiso 1 1 calc R
H15B H 1.1584 0.3212 0.0448 0.020 Uiso 1 1 calc R
Cl1 Cl 1.01489(9) 0.46736(8) -0.04689(3) 0.02243(16) Uani 1 1 d .
Cl2 Cl 0.48411(10) 0.87988(10) 0.03311(4) 0.0343(2) Uani 1 1 d .
N1 N 0.6810(3) 0.5073(3) 0.14317(10) 0.0130(5) Uani 1 1 d .
N2 N 0.9513(2) 0.2167(3) 0.04865(10) 0.0115(4) Uani 1 1 d .
H1N H 0.9457 0.2233 0.0103 0.017 Uiso 1 1 d R
O1 O 0.8203(2) 0.1962(2) 0.15542(9) 0.0141(4) Uani 1 1 d .
O2 O 0.8958(2) -0.0409(2) 0.17010(9) 0.0184(4) Uani 1 1 d .

loop_
_atom_site_aniso_label
_atom_site_aniso_U_11
_atom_site_aniso_U_22
_atom_site_aniso_U_33
_atom_site_aniso_U_23
_atom_site_aniso_U_13
_atom_site_aniso_U_12
Pd1 0.01065(10) 0.00850(9) 0.00883(7) 0.00058(7) 0.00158(7) 0.00099(8)
C1 0.0094(12) 0.0104(12) 0.0119(12) 0.0006(9) 0.0005(9) -0.0011(10)
C2 0.0098(13) 0.0122(13) 0.0161(13) -0.0004(10) 0.0026(10) 0.0014(11)
C3 0.0232(15) 0.0162(14) 0.0148(14) 0.0047(11) 0.0068(11) 0.0005(12)
C4 0.0263(17) 0.0149(14) 0.0204(15) 0.0069(11) 0.0043(12) 0.0066(13)
C5 0.0204(15) 0.0173(14) 0.0158(14) 0.0003(11) 0.0018(11) 0.0092(12)
C6 0.0109(13) 0.0142(13) 0.0125(13) -0.0012(10) -0.0009(10) 0.0007(11)
C7 0.0122(12) 0.0133(13) 0.0075(13) 0.0002(9) 0.0040(9) 0.0035(10)
C8 0.0159(13) 0.0349(16) 0.0129(13) -0.0041(14) 0.0027(12) -0.0031(12)
C9 0.0260(16) 0.0197(15) 0.0142(14) 0.0035(11) 0.0118(12) 0.0034(13)
C10 0.0205(15) 0.0171(15) 0.0194(14) -0.0063(11) -0.0036(11) -0.0004(12)
C11 0.0131(13) 0.0135(13) 0.0121(13) 0.0011(10) -0.0026(10) -0.0047(11)
C12 0.0172(14) 0.0125(13) 0.0114(12) 0.0012(9) -0.0012(10) 0.0001(11)
C13 0.0255(17) 0.0150(14) 0.0156(14) 0.0009(10) 0.0030(11) 0.0089(13)
C14 0.0209(16) 0.0251(16) 0.0168(14) 0.0075(12) 0.0040(11) 0.0110(13)
C15 0.0086(13) 0.0221(16) 0.0183(13) 0.0014(11) -0.0025(10) 0.0026(12)
Cl1 0.0227(4) 0.0228(4) 0.0217(3) 0.0089(3) 0.0134(3) 0.0110(3)
Cl2 0.0401(5) 0.0315(4) 0.0313(4) 0.0129(4) 0.0161(4) 0.0261(4)
N1 0.0169(12) 0.0116(11) 0.0105(11) 0.0006(8) 0.0021(9) 0.0017(9)
N2 0.0109(11) 0.0131(11) 0.0104(11) 0.0017(8) 0.0010(8) 0.0018(9)
O1 0.0182(10) 0.0120(9) 0.0122(9) 0.0013(7) 0.0035(8) 0.0027(8)
O2 0.0277(12) 0.0128(10) 0.0146(10) 0.0038(7) 0.0011(8) 0.0026(9)

loop_
_atom_type_symbol
_atom_type_description
_atom_type_scat_dispersion_real
_atom_type_scat_dispersion_imag
_atom_type_scat_source
C C 0.0033 0.0016 'International Tables Vol C Tables 4.2.6.8 and 6.1.1.4'
H H 0.0000 0.0000 'International Tables Vol C Tables 4.2.6.8 and 6.1.1.4'
N N 0.0061 0.0033 'International Tables Vol C Tables 4.2.6.8 and 6.1.1.4'
O O 0.0106 0.0060 'International Tables Vol C Tables 4.2.6.8 and 6.1.1.4'
Cl Cl 0.1484 0.1585 'International Tables Vol C Tables 4.2.6.8 and 6.1.1.4'
Pd Pd -0.9988 1.0072 'International Tables Vol C Tables 4.2.6.8 and 6.1.1.4'

loop_
_geom_angle_atom_site_label_1
_geom_angle_atom_site_label_2
_geom_angle_atom_site_label_3
_geom_angle
C1 Pd1 N2 104.59(10)
C1 Pd1 N1 81.62(10)
N2 Pd1 N1 172.46(9)
C1 Pd1 O1 175.60(9)
N2 Pd1 O1 79.74(8)
N1 Pd1 O1 94.13(8)
C2 C1 C6 115.0(2)
C2 C1 Pd1 132.5(2)
C6 C1 Pd1 112.43(19)
C3 C2 C1 123.4(3)
C3 C2 Cl1 114.8(2)
C1 C2 Cl1 121.8(2)
C4 C3 C2 120.3(3)
C3 C4 C5 118.4(3)
C4 C5 C6 121.7(3)
C4 C5 Cl2 118.1(2)
C6 C5 Cl2 120.2(2)
C5 C6 C1 121.2(3)
C5 C6 C7 121.7(2)
C1 C6 C7 117.1(2)
C6 C7 N1 106.1(2)
C6 C7 C8 111.8(2)
N1 C7 C8 112.3(2)
O2 C11 O1 124.0(3)
O2 C11 C12 120.0(3)
O1 C11 C12 116.0(2)
N2 C12 C13 105.2(2)
N2 C12 C11 108.6(2)
C13 C12 C11 113.8(2)
C12 C13 C14 104.8(2)
C15 C14 C13 104.7(2)
N2 C15 C14 105.1(2)
C9 N1 C10 107.1(2)
C9 N1 C7 112.0(2)
C10 N1 C7 108.7(2)
C9 N1 Pd1 112.36(17)
C10 N1 Pd1 107.79(18)
C7 N1 Pd1 108.78(15)
C15 N2 C12 102.4(2)
C15 N2 Pd1 111.41(17)
C12 N2 Pd1 108.84(16)
C11 O1 Pd1 115.42(17)

loop_
_geom_bond_atom_site_label_1
_geom_bond_atom_site_label_2
_geom_bond_distance
Pd1 C1 2.003(3)
Pd1 N2 2.051(2)
Pd1 N1 2.054(2)
Pd1 O1 2.0856(19)
C1 C2 1.400(4)
C1 C6 1.416(4)
C2 C3 1.390(4)
C2 Cl1 1.748(3)
C3 C4 1.369(4)
C4 C5 1.384(4)
C5 C6 1.391(4)
C5 Cl2 1.742(3)
C6 C7 1.506(4)
C7 N1 1.506(3)
C7 C8 1.531(4)
C9 N1 1.487(4)
C10 N1 1.489(4)
C11 O2 1.232(3)
C11 O1 1.291(3)
C11 C12 1.530(4)
C12 N2 1.496(4)
C12 C13 1.528(4)
C13 C14 1.546(4)
C14 C15 1.529(4)
C15 N2 1.486(3)
